data_2214509
loop_
_publ_author_name
'Zhen-Hua Dang'
'Jun Zhao'
'Yong-Jing Wang'
'Ya-Zhen Ye'
'Li Xu'

_publ_section_title
Poly[tetra-\m~2~-aqua-diaqua-\m~2~-chlorido-di-\m~2~-oxo-dioxo[\m~7~-<i>N</i>,<i>N</i>,<i>N</i>',<i>N</i>'-(propane-1,2-diyldinitrilo)tetraacetato]dimolybdenum(V)trisodium(I)]
_journal_coeditor_code BI2185
_journal_issue 8
_journal_name_full 'Acta Crystallographica Section E'
_journal_page_first m2106
_journal_page_last m2106
_journal_paper_doi 10.1107/S1600536807021769
_journal_volume 63
_journal_year 2007
_chemical_formula_iupac '[Na3 Mo2 (C11 H14 N2 O8) Cl O4 (H2 O)6]'
_chemical_formula_moiety 'C11 H26 Cl Mo2 N2 Na3 O18'
_chemical_formula_sum 'C11 H26 Cl Mo2 N2 Na3 O18'
_chemical_formula_weight 770.64
_chemical_name_systematic
;Poly[tetra-\m~2-aqua-diaqua-\m~2~-chlorido-di-\m~2~-oxo-dioxo[\m~7~-N,N,N',N'-
(propane-1,2-diyldinitrilo)tetraacetato]dimolybdenum(V)trisodium(I)]
;
_space_group_IT_number 9
_symmetry_cell_setting monoclinic
_symmetry_space_group_name_Hall 'C -2yc'
_symmetry_space_group_name_H-M 'C 1 c 1'
_atom_sites_solution_hydrogens geom
_atom_sites_solution_primary direct
_atom_sites_solution_secondary difmap
_audit_creation_method SHELXL-97
_cell_angle_alpha 90.00
_cell_angle_beta 97.262(5)
_cell_angle_gamma 90.00
_cell_formula_units_Z 4
_cell_length_a 9.419(3)
_cell_length_b 10.443(3)
_cell_length_c 25.409(9)
_cell_measurement_reflns_used 3223
_cell_measurement_temperature 293.15
_cell_measurement_theta_max 27.48
_cell_measurement_theta_min 2.42
_cell_volume 2479.2(14)
_computing_cell_refinement CrystalClear
_computing_data_collection 'CrystalClear (Rigaku, 2000)'
_computing_data_reduction CrystalClear
_computing_molecular_graphics 'SHELXTL (Sheldrick, 1997b)'
_computing_publication_material SHELXTL
_computing_structure_refinement 'SHELXL97 (Sheldrick, 1997a)'
_computing_structure_solution 'SHELXS97 (Sheldrick, 1997a)'
_diffrn_ambient_temperature 293(2)
_diffrn_measured_fraction_theta_full 0.999
_diffrn_measured_fraction_theta_max 0.999
_diffrn_measurement_device_type 'Rigaku Mercury70 CCD'
_diffrn_measurement_method \w
_diffrn_radiation_monochromator graphite
_diffrn_radiation_source 'fine-focus sealed tube'
_diffrn_radiation_type MoK\a
_diffrn_radiation_wavelength 0.71073
_diffrn_reflns_av_R_equivalents 0.0388
_diffrn_reflns_av_sigmaI/netI 0.0565
_diffrn_reflns_limit_h_max 11
_diffrn_reflns_limit_h_min -12
_diffrn_reflns_limit_k_max 13
_diffrn_reflns_limit_k_min -13
_diffrn_reflns_limit_l_max 32
_diffrn_reflns_limit_l_min -27
_diffrn_reflns_number 9442
_diffrn_reflns_theta_full 27.49
_diffrn_reflns_theta_max 27.49
_diffrn_reflns_theta_min 2.93
_diffrn_standards_number 0
_exptl_absorpt_coefficient_mu 1.257
_exptl_absorpt_correction_T_max 0.866
_exptl_absorpt_correction_T_min 0.793
_exptl_absorpt_correction_type multi-scan
_exptl_absorpt_process_details '(CrystalClear; Rigaku, 2000)'
_exptl_crystal_colour orange
_exptl_crystal_density_diffrn 2.065
_exptl_crystal_density_method 'not measured'
_exptl_crystal_description block
_exptl_crystal_F_000 1536
_exptl_crystal_size_max 0.18
_exptl_crystal_size_mid 0.15
_exptl_crystal_size_min 0.12
_refine_diff_density_max 0.639
_refine_diff_density_min -0.602
_refine_ls_abs_structure_details 'Flack (1983), 1408 Friedel pairs'
_refine_ls_abs_structure_Flack 0.00(3)
_refine_ls_extinction_method none
_refine_ls_goodness_of_fit_ref 1.068
_refine_ls_hydrogen_treatment mixed
_refine_ls_matrix_type full
_refine_ls_number_parameters 371
_refine_ls_number_reflns 4257
_refine_ls_number_restraints 14
_refine_ls_restrained_S_all 1.067
_refine_ls_R_factor_all 0.0415
_refine_ls_R_factor_gt 0.0357
_refine_ls_shift/su_max 0.001
_refine_ls_shift/su_mean 0.000
_refine_ls_structure_factor_coef Fsqd
_refine_ls_weighting_details 'calc w=1/[\s^2^(Fo^2^)+(0.0125P)^2^+3.2472P] where P=(Fo^2^+2Fc^2^)/3'
_refine_ls_weighting_scheme calc
_refine_ls_wR_factor_gt 0.0577
_refine_ls_wR_factor_ref 0.0606
_reflns_number_gt 3894
_reflns_number_total 4257
_reflns_threshold_expression I>2\s(I)
_cod_data_source_file bi2185.cif
_cod_data_source_block I
_cod_original_cell_volume 2479.2(15)
_cod_original_sg_symbol_H-M 'C c'
_cod_database_code 2214509
_cod_database_fobs_code 2214509

loop_
_symmetry_equiv_pos_as_xyz
'x, y, z'
'x, -y, z+1/2'
'x+1/2, y+1/2, z'
'x+1/2, -y+1/2, z+1/2'

loop_
_atom_site_type_symbol
_atom_site_label
_atom_site_fract_x
_atom_site_fract_y
_atom_site_fract_z
_atom_site_U_iso_or_equiv
_atom_site_adp_type
_atom_site_calc_flag
_atom_site_refinement_flags
_atom_site_occupancy
Mo Mo1 0.68634(4) 0.27602(4) 0.774649(19) 0.01927(10) Uani d . 1
Mo Mo2 0.72208(4) 0.17925(4) 0.86745(2) 0.01976(10) Uani d . 1
Cl Cl1 1.23667(17) 0.05188(14) 1.04123(7) 0.0373(4) Uani d . 1
C C1 0.8469(6) 0.2226(5) 0.6825(2) 0.0211(12) Uani d . 1
C C2 0.9743(6) 0.2587(5) 0.7218(2) 0.0268(13) Uani d . 1
H H2A 1.0244 0.1800 0.7357 0.032 Uiso calc R 1
H H2B 1.0420 0.3100 0.7037 0.032 Uiso calc R 1
C C3 0.7845(6) 0.5120(5) 0.7215(2) 0.0227(12) Uani d . 1
C C4 0.9243(6) 0.4734(5) 0.7522(2) 0.0264(13) Uani d . 1
H H4A 1.0025 0.4918 0.7307 0.032 Uiso calc R 1
H H4B 0.9410 0.5255 0.7850 0.032 Uiso calc R 1
C C5 1.0376(5) 0.3277(5) 0.81541(19) 0.0185(11) Uani d . 1
H H5A 1.0049 0.3834 0.8430 0.022 Uiso calc R 1
H H5B 1.1286 0.3637 0.8063 0.022 Uiso calc R 1
C C6 1.0684(5) 0.1933(5) 0.8395(2) 0.0224(12) Uani d . 1
H H6 1.0390 0.1292 0.8110 0.027 Uiso calc R 1
C C7 1.2296(6) 0.1802(5) 0.8547(2) 0.0288(14) Uani d . 1
H H7A 1.2610 0.2382 0.8843 0.043 Uiso calc R 1
H H7B 1.2788 0.2023 0.8242 0.043 Uiso calc R 1
H H7C 1.2526 0.0918 0.8655 0.043 Uiso calc R 1
C C8 1.0155(6) 0.0285(5) 0.9010(2) 0.0289(13) Uani d . 1
H H8A 1.0308 -0.0218 0.8692 0.035 Uiso calc R 1
H H8B 1.1049 0.0254 0.9261 0.035 Uiso calc R 1
C C9 0.8976(6) -0.0300(5) 0.9264(2) 0.0251(12) Uani d . 1
C C10 1.0260(6) 0.2485(5) 0.9324(2) 0.0272(13) Uani d . 1
H H10A 1.0504 0.3350 0.9204 0.033 Uiso calc R 1
H H10B 1.1123 0.2122 0.9534 0.033 Uiso calc R 1
C C11 0.9067(6) 0.2585(5) 0.9668(2) 0.0226(12) Uani d . 1
N N1 0.9287(5) 0.3343(4) 0.76691(17) 0.0190(10) Uani d . 1
N N2 0.9832(5) 0.1654(4) 0.88510(17) 0.0187(9) Uani d . 1
O O1 0.8635(5) 0.1945(4) 0.63630(16) 0.0370(11) Uani d . 1
O O2 0.7257(4) 0.2154(3) 0.69963(15) 0.0285(9) Uani d . 1
O O3 0.7812(5) 0.5935(4) 0.68608(16) 0.0374(11) Uani d . 1
O O4 0.6737(4) 0.4579(3) 0.73618(16) 0.0281(9) Uani d . 1
O O5 0.5061(4) 0.2665(3) 0.76182(16) 0.0278(9) Uani d . 1
O O6 0.7564(4) 0.1099(3) 0.79953(14) 0.0208(8) Uani d . 1
O O7 0.7362(4) 0.3533(3) 0.84310(15) 0.0253(9) Uani d . 1
O O8 0.5492(4) 0.1545(4) 0.87545(15) 0.0288(9) Uani d . 1
O O9 0.7688(4) 0.0026(4) 0.90722(16) 0.0310(10) Uani d . 1
O O10 0.9228(4) -0.1099(4) 0.96216(16) 0.0338(10) Uani d . 1
O O11 0.9301(5) 0.2746(4) 1.01484(15) 0.0351(11) Uani d . 1
O O12 0.7777(4) 0.2559(4) 0.94321(16) 0.0311(10) Uani d . 1
O O13 1.0124(5) -0.3908(5) 0.9867(2) 0.0425(11) Uani d D 1
H H13A 0.997(8) -0.390(7) 0.9509(8) 0.064 Uiso d D 1
H H13B 0.930(5) -0.413(7) 0.998(3) 0.064 Uiso d D 1
O O14 1.1359(5) -0.2467(4) 1.10336(17) 0.0342(10) Uani d D 1
H H14B 1.183(6) -0.195(5) 1.127(2) 0.051 Uiso d D 1
H H14A 1.046(3) -0.268(6) 1.105(3) 0.051 Uiso d D 1
O O15 1.0060(5) 0.0945(4) 1.12619(18) 0.0406(11) Uani d D 1
H H15A 1.047(7) 0.048(6) 1.103(2) 0.061 Uiso d D 1
H H15B 1.051(7) 0.062(6) 1.1551(17) 0.061 Uiso d D 1
O O16 1.2246(5) 0.4494(4) 1.03599(18) 0.0367(11) Uani d D 1
H H16B 1.292(6) 0.423(6) 1.017(2) 0.055 Uiso d D 1
H H16A 1.172(7) 0.484(6) 1.008(2) 0.055 Uiso d D 1
O O17 1.0118(5) 0.4499(4) 1.11941(16) 0.0356(10) Uani d D 1
H H17B 0.978(7) 0.417(6) 1.1470(18) 0.053 Uiso d D 1
H H17A 0.962(7) 0.487(5) 1.0915(18) 0.053 Uiso d D 1
O O18 1.2844(5) 0.5725(4) 1.21464(19) 0.0413(12) Uani d D 1
H H18A 1.301(8) 0.510(5) 1.239(2) 0.062 Uiso d D 1
H H18B 1.361(5) 0.615(6) 1.231(3) 0.062 Uiso d D 1
Na Na1 1.1254(3) 0.2723(2) 1.08039(9) 0.0319(6) Uani d . 1
Na Na2 1.1410(3) -0.1912(2) 1.01298(9) 0.0318(5) Uani d . 1
Na Na3 1.2537(3) 0.5442(2) 1.12192(10) 0.0366(6) Uani d . 1

loop_
_atom_site_aniso_label
_atom_site_aniso_U_11
_atom_site_aniso_U_22
_atom_site_aniso_U_33
_atom_site_aniso_U_12
_atom_site_aniso_U_13
_atom_site_aniso_U_23
Mo1 0.0151(2) 0.0204(2) 0.0218(2) 0.00048(19) 0.00022(17) 0.0006(2)
Mo2 0.0139(2) 0.0257(2) 0.0195(2) 0.0006(2) 0.00159(17) -0.0003(2)
Cl1 0.0354(9) 0.0337(8) 0.0426(9) 0.0054(6) 0.0043(7) -0.0019(7)
C1 0.025(3) 0.018(3) 0.020(3) 0.000(2) 0.000(2) 0.001(2)
C2 0.024(3) 0.035(3) 0.021(3) -0.001(2) 0.004(2) -0.004(2)
C3 0.028(3) 0.016(3) 0.024(3) 0.000(2) 0.001(2) 0.000(2)
C4 0.028(3) 0.021(3) 0.029(3) -0.007(2) -0.001(2) 0.005(2)
C5 0.018(3) 0.025(3) 0.013(2) -0.004(2) 0.002(2) 0.001(2)
C6 0.015(3) 0.032(3) 0.021(3) -0.001(2) 0.004(2) -0.002(2)
C7 0.016(3) 0.034(3) 0.037(4) 0.001(2) 0.005(3) 0.001(3)
C8 0.026(3) 0.031(3) 0.031(3) 0.011(2) 0.010(3) 0.009(3)
C9 0.028(3) 0.023(3) 0.026(3) 0.006(2) 0.009(2) 0.001(2)
C10 0.023(3) 0.043(3) 0.015(3) 0.000(2) 0.001(2) 0.002(2)
C11 0.021(3) 0.025(3) 0.021(3) 0.002(2) 0.002(2) -0.002(2)
N1 0.019(3) 0.022(2) 0.016(2) -0.0031(18) -0.0005(18) 0.0039(18)
N2 0.014(2) 0.021(2) 0.020(2) -0.0009(17) 0.0020(18) 0.0043(18)
O1 0.043(3) 0.049(3) 0.019(2) 0.001(2) 0.0041(19) -0.0085(19)
O2 0.024(2) 0.041(2) 0.020(2) -0.0071(19) -0.0004(17) -0.0055(17)
O3 0.044(3) 0.038(2) 0.031(2) 0.002(2) 0.006(2) 0.0136(19)
O4 0.024(2) 0.027(2) 0.033(2) 0.0016(17) 0.0004(18) 0.0102(17)
O5 0.016(2) 0.027(2) 0.039(2) -0.0007(16) -0.0031(18) 0.0042(18)
O6 0.019(2) 0.0199(18) 0.023(2) -0.0016(15) 0.0012(15) -0.0052(15)
O7 0.022(2) 0.0191(18) 0.035(2) 0.0009(15) 0.0028(18) 0.0003(16)
O8 0.015(2) 0.044(2) 0.028(2) 0.0015(17) 0.0058(17) 0.0010(18)
O9 0.019(2) 0.034(2) 0.039(3) -0.0023(16) -0.0009(18) 0.0154(18)
O10 0.034(3) 0.032(2) 0.035(2) 0.0065(18) 0.0038(19) 0.0159(19)
O11 0.035(3) 0.048(3) 0.021(2) 0.007(2) -0.0019(19) -0.010(2)
O12 0.016(2) 0.047(3) 0.030(2) 0.0011(18) -0.0013(17) -0.0090(19)
O13 0.036(3) 0.049(3) 0.043(3) 0.002(2) 0.008(2) 0.012(2)
O14 0.038(3) 0.039(3) 0.026(2) -0.011(2) 0.007(2) -0.0063(18)
O15 0.040(3) 0.048(3) 0.034(3) -0.001(2) 0.005(2) 0.005(2)
O16 0.034(3) 0.049(3) 0.028(2) 0.005(2) 0.007(2) 0.003(2)
O17 0.033(3) 0.050(3) 0.024(3) 0.003(2) 0.0031(19) 0.000(2)
O18 0.040(3) 0.045(3) 0.036(3) -0.016(2) -0.005(2) 0.003(2)
Na1 0.0319(14) 0.0294(12) 0.0328(13) -0.0010(10) -0.0016(11) -0.0003(10)
Na2 0.0358(15) 0.0351(13) 0.0266(13) 0.0055(11) 0.0117(11) 0.0021(10)
Na3 0.0347(15) 0.0404(14) 0.0336(14) -0.0030(11) -0.0001(11) -0.0021(11)

loop_
_atom_type_symbol
_atom_type_description
_atom_type_scat_dispersion_real
_atom_type_scat_dispersion_imag
_atom_type_scat_source
C C 0.0033 0.0016 'International Tables Vol C Tables 4.2.6.8 and 6.1.1.4'
H H 0.0000 0.0000 'International Tables Vol C Tables 4.2.6.8 and 6.1.1.4'
N N 0.0061 0.0033 'International Tables Vol C Tables 4.2.6.8 and 6.1.1.4'
O O 0.0106 0.0060 'International Tables Vol C Tables 4.2.6.8 and 6.1.1.4'
Na Na 0.0362 0.0249 'International Tables Vol C Tables 4.2.6.8 and 6.1.1.4'
Mo Mo -1.6832 0.6857 'International Tables Vol C Tables 4.2.6.8 and 6.1.1.4'
Cl Cl 0.1484 0.1585 'International Tables Vol C Tables 4.2.6.8 and 6.1.1.4'

loop_
_geom_angle_atom_site_label_1
_geom_angle_atom_site_label_2
_geom_angle_atom_site_label_3
_geom_angle_site_symmetry_1
_geom_angle_site_symmetry_3
_geom_angle
O5 Mo1 O7 . . 108.89(18)
O5 Mo1 O6 . . 107.66(16)
O7 Mo1 O6 . . 92.66(15)
O5 Mo1 O2 . . 95.52(18)
O7 Mo1 O2 . . 154.64(16)
O6 Mo1 O2 . . 86.20(15)
O5 Mo1 O4 . . 88.14(16)
O7 Mo1 O4 . . 91.95(15)
O6 Mo1 O4 . . 161.05(16)
O2 Mo1 O4 . . 81.81(16)
O5 Mo1 N1 . . 160.66(16)
O7 Mo1 N1 . . 80.86(16)
O6 Mo1 N1 . . 88.01(15)
O2 Mo1 N1 . . 73.79(15)
O4 Mo1 N1 . . 74.59(15)
O5 Mo1 Mo2 . . 99.62(14)
O7 Mo1 Mo2 . . 48.71(11)
O6 Mo1 Mo2 . . 48.85(11)
O2 Mo1 Mo2 . . 135.02(11)
O4 Mo1 Mo2 . . 140.39(11)
N1 Mo1 Mo2 . . 99.26(10)
O8 Mo2 O7 . . 106.84(18)
O8 Mo2 O6 . . 108.83(17)
O7 Mo2 O6 . . 92.30(15)
O8 Mo2 O12 . . 94.66(18)
O7 Mo2 O12 . . 85.14(16)
O6 Mo2 O12 . . 156.04(16)
O8 Mo2 O9 . . 87.41(17)
O7 Mo2 O9 . . 162.28(15)
O6 Mo2 O9 . . 92.95(15)
O12 Mo2 O9 . . 83.19(16)
O8 Mo2 N2 . . 158.75(16)
O7 Mo2 N2 . . 90.35(15)
O6 Mo2 N2 . . 82.19(15)
O12 Mo2 N2 . . 74.02(15)
O9 Mo2 N2 . . 73.63(14)
O8 Mo2 Mo1 . . 98.96(13)
O7 Mo2 Mo1 . . 48.41(11)
O6 Mo2 Mo1 . . 48.76(10)
O12 Mo2 Mo1 . . 133.55(12)
O9 Mo2 Mo1 . . 141.29(12)
N2 Mo2 Mo1 . . 101.84(10)
Na2 Cl1 Na1 . . 137.16(10)
O1 C1 O2 . . 122.4(5)
O1 C1 C2 . . 120.1(5)
O2 C1 C2 . . 117.4(5)
O1 C1 Na1 . 4_454 50.7(3)
O2 C1 Na1 . 4_454 75.6(3)
C2 C1 Na1 . 4_454 160.0(4)
N1 C2 C1 . . 110.9(5)
N1 C2 H2A . . 109.5
C1 C2 H2A . . 109.5
N1 C2 H2B . . 109.5
C1 C2 H2B . . 109.5
H2A C2 H2B . . 108.0
O3 C3 O4 . . 124.7(5)
O3 C3 C4 . . 120.2(5)
O4 C3 C4 . . 115.0(5)
N1 C4 C3 . . 112.7(4)
N1 C4 H4A . . 109.1
C3 C4 H4A . . 109.1
N1 C4 H4B . . 109.1
C3 C4 H4B . . 109.1
H4A C4 H4B . . 107.8
N1 C5 C6 . . 116.2(4)
N1 C5 H5A . . 108.2
C6 C5 H5A . . 108.2
N1 C5 H5B . . 108.2
C6 C5 H5B . . 108.2
H5A C5 H5B . . 107.4
N2 C6 C7 . . 113.2(4)
N2 C6 C5 . . 112.7(4)
C7 C6 C5 . . 108.3(4)
N2 C6 H6 . . 107.4
C7 C6 H6 . . 107.4
C5 C6 H6 . . 107.4
C6 C7 H7A . . 109.5
C6 C7 H7B . . 109.5
H7A C7 H7B . . 109.5
C6 C7 H7C . . 109.5
H7A C7 H7C . . 109.5
H7B C7 H7C . . 109.5
C9 C8 N2 . . 111.7(4)
C9 C8 H8A . . 109.3
N2 C8 H8A . . 109.3
C9 C8 H8B . . 109.3
N2 C8 H8B . . 109.3
H8A C8 H8B . . 107.9
O10 C9 O9 . . 122.6(5)
O10 C9 C8 . . 120.9(5)
O9 C9 C8 . . 116.5(5)
N2 C10 C11 . . 111.1(4)
N2 C10 H10A . . 109.4
C11 C10 H10A . . 109.4
N2 C10 H10B . . 109.4
C11 C10 H10B . . 109.4
H10A C10 H10B . . 108.0
O11 C11 O12 . . 120.6(6)
O11 C11 C10 . . 122.2(5)
O12 C11 C10 . . 117.1(5)
C4 N1 C2 . . 108.8(4)
C4 N1 C5 . . 104.1(4)
C2 N1 C5 . . 111.8(4)
C4 N1 Mo1 . . 105.6(3)
C2 N1 Mo1 . . 107.3(3)
C5 N1 Mo1 . . 118.7(3)
C10 N2 C8 . . 108.1(4)
C10 N2 C6 . . 112.7(4)
C8 N2 C6 . . 106.2(4)
C10 N2 Mo2 . . 106.0(3)
C8 N2 Mo2 . . 105.6(3)
C6 N2 Mo2 . . 117.7(3)
C1 O1 Na1 . 4_454 106.9(4)
C1 O1 Na3 . 4_454 104.7(4)
Na1 O1 Na3 4_454 4_454 75.70(13)
C1 O2 Mo1 . . 124.4(3)
C3 O4 Mo1 . . 121.7(3)
Mo1 O6 Mo2 . . 82.38(13)
Mo1 O7 Mo2 . . 82.88(14)
C9 O9 Mo2 . . 122.4(3)
C9 O10 Na2 . . 134.1(4)
C11 O11 Na1 . . 137.8(4)
C11 O11 Na2 . 3_455 87.0(3)
Na1 O11 Na2 . 3_455 135.18(19)
C11 O12 Mo2 . . 123.4(4)
C11 O12 Na2 . 3_455 102.5(3)
Mo2 O12 Na2 . 3_455 132.7(2)
Na2 O13 H13A . . 106(5)
Na2 O13 H13B . . 123(5)
H13A O13 H13B . . 107(7)
Na2 O14 Na3 . 1_545 109.70(19)
Na2 O14 H14B . . 116(5)
Na3 O14 H14B 1_545 . 104(4)
Na2 O14 H14A . . 104(4)
Na3 O14 H14A 1_545 . 100(4)
H14B O14 H14A . . 122(6)
Na3 O15 Na1 3_445 . 129.0(2)
Na3 O15 H15A 3_445 . 111(5)
Na1 O15 H15A . . 81(5)
Na3 O15 H15B 3_445 . 109(5)
Na1 O15 H15B . . 118(5)
H15A O15 H15B . . 99(6)
Na3 O16 Na1 . . 84.05(17)
Na3 O16 H16B . . 128(5)
Na1 O16 H16B . . 111(4)
Na3 O16 H16A . . 123(5)
Na1 O16 H16A . . 118(5)
H16B O16 H16A . . 93(6)
Na1 O17 Na3 . . 82.06(17)
Na1 O17 H17B . . 105(5)
Na3 O17 H17B . . 124(5)
Na1 O17 H17A . . 103(4)
Na3 O17 H17A . . 104(5)
H17B O17 H17A . . 127(7)
Na3 O18 H18A . . 125(5)
Na3 O18 H18B . . 120(5)
H18A O18 H18B . . 90(6)
O11 Na1 O16 . . 88.59(17)
O11 Na1 O17 . . 86.27(16)
O16 Na1 O17 . . 79.71(17)
O11 Na1 O1 . 4 166.07(18)
O16 Na1 O1 . 4 77.81(16)
O17 Na1 O1 . 4 94.12(17)
O11 Na1 O15 . . 88.83(17)
O16 Na1 O15 . . 176.26(19)
O17 Na1 O15 . . 97.42(18)
O1 Na1 O15 4 . 104.90(16)
O11 Na1 Cl1 . . 93.00(13)
O16 Na1 Cl1 . . 106.41(15)
O17 Na1 Cl1 . . 173.83(16)
O1 Na1 Cl1 4 . 88.07(13)
O15 Na1 Cl1 . . 76.43(13)
O14 Na2 O12 . 3_545 137.83(18)
O14 Na2 O10 . . 118.61(18)
O12 Na2 O10 3_545 . 100.68(16)
O14 Na2 O13 . . 89.24(17)
O12 Na2 O13 3_545 . 83.98(17)
O10 Na2 O13 . . 78.34(16)
O14 Na2 O11 . 3_545 95.33(16)
O12 Na2 O11 3_545 3_545 49.73(13)
O10 Na2 O11 . 3_545 145.47(16)
O13 Na2 O11 . 3_545 110.36(17)
O14 Na2 Cl1 . . 91.07(13)
O12 Na2 Cl1 3_545 . 102.55(13)
O10 Na2 Cl1 . . 92.49(12)
O13 Na2 Cl1 . . 169.69(16)
O11 Na2 Cl1 3_545 . 79.88(12)
O18 Na3 O16 . . 162.65(19)
O18 Na3 O15 . 3 86.12(18)
O16 Na3 O15 . 3 97.47(19)
O18 Na3 O14 . 1_565 94.32(17)
O16 Na3 O14 . 1_565 101.28(17)
O15 Na3 O14 3 1_565 103.37(17)
O18 Na3 O17 . . 94.12(17)
O16 Na3 O17 . . 79.18(17)
O15 Na3 O17 3 . 169.07(18)
O14 Na3 O17 1_565 . 87.51(17)
O18 Na3 O1 . 4 89.09(16)
O16 Na3 O1 . 4 74.85(15)
O15 Na3 O1 3 4 80.68(17)
O14 Na3 O1 1_565 4 174.85(16)
O17 Na3 O1 . 4 88.40(16)

loop_
_geom_bond_atom_site_label_1
_geom_bond_atom_site_label_2
_geom_bond_site_symmetry_2
_geom_bond_distance
Mo1 O5 . 1.690(4)
Mo1 O7 . 1.921(4)
Mo1 O6 . 1.933(3)
Mo1 O2 . 2.086(4)
Mo1 O4 . 2.133(4)
Mo1 N1 . 2.395(4)
Mo1 Mo2 . 2.5483(10)
Mo2 O8 . 1.686(4)
Mo2 O7 . 1.930(4)
Mo2 O6 . 1.936(4)
Mo2 O12 . 2.089(4)
Mo2 O9 . 2.122(4)
Mo2 N2 . 2.448(4)
Cl1 Na2 . 2.758(3)
Cl1 Na1 . 2.766(3)
C1 O1 . 1.238(7)
C1 O2 . 1.275(7)
C1 C2 . 1.508(7)
C2 N1 . 1.499(7)
C2 H2A . 0.990
C2 H2B . 0.990
C3 O3 . 1.236(6)
C3 O4 . 1.282(7)
C3 C4 . 1.499(7)
C4 N1 . 1.499(6)
C4 H4A . 0.990
C4 H4B . 0.990
C5 N1 . 1.502(6)
C5 C6 . 1.543(7)
C5 H5A . 0.990
C5 H5B . 0.990
C6 N2 . 1.519(7)
C6 C7 . 1.525(7)
C6 H6 . 1.000
C7 H7A . 0.980
C7 H7B . 0.980
C7 H7C . 0.980
C8 C9 . 1.484(8)
C8 N2 . 1.506(6)
C8 H8A . 0.990
C8 H8B . 0.990
C9 O10 . 1.235(6)
C9 O9 . 1.295(6)
C10 N2 . 1.495(7)
C10 C11 . 1.513(8)
C10 H10A . 0.990
C10 H10B . 0.990
C11 O11 . 1.224(6)
C11 O12 . 1.285(7)
O1 Na1 4_454 2.522(5)
O1 Na3 4_454 2.706(5)
O10 Na2 . 2.437(4)
O11 Na1 . 2.320(4)
O11 Na2 3_455 2.742(5)
O12 Na2 3_455 2.384(5)
O13 Na2 . 2.460(5)
O13 H13A . 0.90(2)
O13 H13B . 0.89(5)
O14 Na2 . 2.375(5)
O14 Na3 1_545 2.468(5)
O14 H14B . 0.88(5)
O14 H14A . 0.88(2)
O15 Na3 3_445 2.422(6)
O15 Na1 . 2.529(5)
O15 H15A . 0.89(6)
O15 H15B . 0.87(5)
O16 Na3 . 2.381(5)
O16 Na1 . 2.415(5)
O16 H16B . 0.89(6)
O16 H16A . 0.89(6)
O17 Na1 . 2.416(5)
O17 Na3 . 2.475(5)
O17 H17B . 0.88(5)
O17 H17A . 0.89(5)
O18 Na3 . 2.356(5)
O18 H18A . 0.90(5)
O18 H18B . 0.90(6)
Na1 O1 4 2.522(5)
Na2 O12 3_545 2.384(5)
Na2 O11 3_545 2.742(5)
Na3 O15 3 2.422(6)
Na3 O14 1_565 2.468(5)
Na3 O1 4 2.706(5)

loop_
_geom_hbond_atom_site_label_D
_geom_hbond_atom_site_label_H
_geom_hbond_atom_site_label_A
_geom_hbond_site_symmetry_A
_geom_hbond_distance_DH
_geom_hbond_distance_HA
_geom_hbond_distance_DA
_geom_hbond_angle_DHA
O13 H13A O8 3_545 0.90(2) 2.09(4) 2.929(6) 154(7)
O13 H13B Cl1 3_445 0.89(5) 2.27(6) 3.152(5) 169(7)
O14 H14B O3 4 0.88(5) 1.97(5) 2.850(6) 173(6)
O14 H14A O1 2 0.88(2) 2.13(5) 2.850(7) 139(6)
O15 H15A Cl1 . 0.89(6) 2.52(4) 3.281(5) 144(6)
O15 H15B O4 4 0.87(5) 2.24(3) 3.081(6) 163(6)
O16 H16B O10 3 0.89(6) 2.00(3) 2.876(6) 168(7)
O16 H16A O13 1_565 0.89(6) 2.02(5) 2.778(6) 143(7)
O17 H17B O3 2_565 0.88(5) 2.22(5) 2.953(7) 142(6)
O17 H17A Cl1 3_455 0.89(5) 2.43(4) 3.239(5) 152(7)
O18 H18A O6 4 0.90(5) 2.08(4) 2.914(6) 156(7)
O18 H18B O5 2_665 0.90(6) 1.93(6) 2.827(6) 170(7)

loop_
_geom_torsion_atom_site_label_1
_geom_torsion_atom_site_label_2
_geom_torsion_atom_site_label_3
_geom_torsion_atom_site_label_4
_geom_torsion_site_symmetry_1
_geom_torsion_site_symmetry_4
_geom_torsion
O5 Mo1 Mo2 O8 . . -2.14(18)
O7 Mo1 Mo2 O8 . . 104.6(2)
O6 Mo1 Mo2 O8 . . -107.24(19)
O2 Mo1 Mo2 O8 . . -110.1(2)
O4 Mo1 Mo2 O8 . . 96.7(2)
N1 Mo1 Mo2 O8 . . 173.66(17)
O5 Mo1 Mo2 O7 . . -106.8(2)
O6 Mo1 Mo2 O7 . . 148.2(2)
O2 Mo1 Mo2 O7 . . 145.3(2)
O4 Mo1 Mo2 O7 . . -7.9(2)
N1 Mo1 Mo2 O7 . . 69.05(19)
O5 Mo1 Mo2 O6 . . 105.10(19)
O7 Mo1 Mo2 O6 . . -148.2(2)
O2 Mo1 Mo2 O6 . . -2.8(2)
O4 Mo1 Mo2 O6 . . -156.1(2)
N1 Mo1 Mo2 O6 . . -79.10(17)
O5 Mo1 Mo2 O12 . . -107.4(2)
O7 Mo1 Mo2 O12 . . -0.7(2)
O6 Mo1 Mo2 O12 . . 147.5(2)
O2 Mo1 Mo2 O12 . . 144.7(2)
O4 Mo1 Mo2 O12 . . -8.6(2)
N1 Mo1 Mo2 O12 . . 68.40(19)
O5 Mo1 Mo2 O9 . . 94.9(2)
O7 Mo1 Mo2 O9 . . -158.3(2)
O6 Mo1 Mo2 O9 . . -10.2(2)
O2 Mo1 Mo2 O9 . . -13.0(2)
O4 Mo1 Mo2 O9 . . -166.2(2)
N1 Mo1 Mo2 O9 . . -89.2(2)
O5 Mo1 Mo2 N2 . . 173.48(16)
O7 Mo1 Mo2 N2 . . -79.77(19)
O6 Mo1 Mo2 N2 . . 68.38(17)
O2 Mo1 Mo2 N2 . . 65.57(18)
O4 Mo1 Mo2 N2 . . -87.7(2)
N1 Mo1 Mo2 N2 . . -10.71(14)
O1 C1 C2 N1 . . 158.7(5)
O2 C1 C2 N1 . . -25.2(7)
Na1 C1 C2 N1 4_454 . 101.9(11)
O3 C3 C4 N1 . . -144.9(5)
O4 C3 C4 N1 . . 37.4(7)
N1 C5 C6 N2 . . -96.4(5)
N1 C5 C6 C7 . . 137.6(5)
N2 C8 C9 O10 . . -146.2(5)
N2 C8 C9 O9 . . 37.0(7)
N2 C10 C11 O11 . . 150.2(5)
N2 C10 C11 O12 . . -33.2(6)
N2 C10 C11 Na2 . 3_455 -66.3(17)
C3 C4 N1 C2 . . 85.8(6)
C3 C4 N1 C5 . . -154.8(5)
C3 C4 N1 Mo1 . . -29.0(5)
C1 C2 N1 C4 . . -87.8(5)
C1 C2 N1 C5 . . 157.7(4)
C1 C2 N1 Mo1 . . 26.0(5)
C6 C5 N1 C4 . . -178.8(5)
C6 C5 N1 C2 . . -61.5(6)
C6 C5 N1 Mo1 . . 64.2(5)
O5 Mo1 N1 C4 . . 40.7(7)
O7 Mo1 N1 C4 . . -81.4(3)
O6 Mo1 N1 C4 . . -174.4(3)
O2 Mo1 N1 C4 . . 99.0(3)
O4 Mo1 N1 C4 . . 13.2(3)
Mo2 Mo1 N1 C4 . . -126.7(3)
O5 Mo1 N1 C2 . . -75.2(6)
O7 Mo1 N1 C2 . . 162.7(3)
O6 Mo1 N1 C2 . . 69.7(3)
O2 Mo1 N1 C2 . . -16.9(3)
O4 Mo1 N1 C2 . . -102.7(3)
Mo2 Mo1 N1 C2 . . 117.4(3)
O5 Mo1 N1 C5 . . 157.0(5)
O7 Mo1 N1 C5 . . 34.9(3)
O6 Mo1 N1 C5 . . -58.2(3)
O2 Mo1 N1 C5 . . -144.8(4)
O4 Mo1 N1 C5 . . 129.5(4)
Mo2 Mo1 N1 C5 . . -10.4(3)
C11 C10 N2 C8 . . -86.0(5)
C11 C10 N2 C6 . . 156.9(4)
C11 C10 N2 Mo2 . . 26.9(5)
C9 C8 N2 C10 . . 84.6(6)
C9 C8 N2 C6 . . -154.3(5)
C9 C8 N2 Mo2 . . -28.6(5)
C7 C6 N2 C10 . . 56.9(6)
C5 C6 N2 C10 . . -66.4(5)
C7 C6 N2 C8 . . -61.3(5)
C5 C6 N2 C8 . . 175.4(4)
C7 C6 N2 Mo2 . . -179.3(3)
C5 C6 N2 Mo2 . . 57.4(5)
O8 Mo2 N2 C10 . . -73.6(6)
O7 Mo2 N2 C10 . . 71.0(3)
O6 Mo2 N2 C10 . . 163.3(3)
O12 Mo2 N2 C10 . . -13.9(3)
O9 Mo2 N2 C10 . . -101.3(3)
Mo1 Mo2 N2 C10 . . 118.4(3)
O8 Mo2 N2 C8 . . 40.9(6)
O7 Mo2 N2 C8 . . -174.5(3)
O6 Mo2 N2 C8 . . -82.2(3)
O12 Mo2 N2 C8 . . 100.7(4)
O9 Mo2 N2 C8 . . 13.2(3)
Mo1 Mo2 N2 C8 . . -127.1(3)
O8 Mo2 N2 C6 . . 159.2(4)
O7 Mo2 N2 C6 . . -56.2(3)
O6 Mo2 N2 C6 . . 36.1(3)
O12 Mo2 N2 C6 . . -141.0(4)
O9 Mo2 N2 C6 . . 131.5(4)
Mo1 Mo2 N2 C6 . . -8.8(3)
O2 C1 O1 Na1 . 4_454 25.9(6)
C2 C1 O1 Na1 . 4_454 -158.2(4)
O2 C1 O1 Na3 . 4_454 -53.3(6)
C2 C1 O1 Na3 . 4_454 122.5(4)
Na1 C1 O1 Na3 4_454 4_454 -79.2(2)
O1 C1 O2 Mo1 . . -174.4(4)
C2 C1 O2 Mo1 . . 9.6(6)
Na1 C1 O2 Mo1 4_454 . -154.0(3)
O5 Mo1 O2 C1 . . 168.3(4)
O7 Mo1 O2 C1 . . 3.8(6)
O6 Mo1 O2 C1 . . -84.4(4)
O4 Mo1 O2 C1 . . 80.9(4)
N1 Mo1 O2 C1 . . 4.7(4)
Mo2 Mo1 O2 C1 . . -82.2(4)
O3 C3 O4 Mo1 . . 156.8(4)
C4 C3 O4 Mo1 . . -25.7(6)
O5 Mo1 O4 C3 . . -164.8(4)
O7 Mo1 O4 C3 . . 86.4(4)
O6 Mo1 O4 C3 . . -17.6(7)
O2 Mo1 O4 C3 . . -68.9(4)
N1 Mo1 O4 C3 . . 6.4(4)
Mo2 Mo1 O4 C3 . . 92.4(4)
O5 Mo1 O6 Mo2 . . -87.40(18)
O7 Mo1 O6 Mo2 . . 23.38(15)
O2 Mo1 O6 Mo2 . . 178.01(15)
O4 Mo1 O6 Mo2 . . 127.3(4)
N1 Mo1 O6 Mo2 . . 104.13(14)
O8 Mo2 O6 Mo1 . . 85.40(17)
O7 Mo2 O6 Mo1 . . -23.27(15)
O12 Mo2 O6 Mo1 . . -106.5(3)
O9 Mo2 O6 Mo1 . . 173.66(13)
N2 Mo2 O6 Mo1 . . -113.31(14)
O5 Mo1 O7 Mo2 . . 86.24(17)
O6 Mo1 O7 Mo2 . . -23.44(15)
O2 Mo1 O7 Mo2 . . -110.2(3)
O4 Mo1 O7 Mo2 . . 174.95(15)
N1 Mo1 O7 Mo2 . . -111.00(15)
O8 Mo2 O7 Mo1 . . -87.07(18)
O6 Mo2 O7 Mo1 . . 23.40(15)
O12 Mo2 O7 Mo1 . . 179.52(16)
O9 Mo2 O7 Mo1 . . 130.6(5)
N2 Mo2 O7 Mo1 . . 105.60(15)
O10 C9 O9 Mo2 . . 157.7(4)
C8 C9 O9 Mo2 . . -25.5(7)
O8 Mo2 O9 C9 . . -164.3(5)
O7 Mo2 O9 C9 . . -20.2(8)
O6 Mo2 O9 C9 . . 86.9(4)
O12 Mo2 O9 C9 . . -69.3(4)
N2 Mo2 O9 C9 . . 5.9(4)
Mo1 Mo2 O9 C9 . . 94.5(4)
O9 C9 O10 Na2 . . -175.9(4)
C8 C9 O10 Na2 . . 7.4(8)
O12 C11 O11 Na1 . . 173.6(4)
C10 C11 O11 Na1 . . -9.9(9)
O12 C11 O11 Na2 . 3_455 -4.8(5)
C10 C11 O11 Na2 . 3_455 171.7(5)
O11 C11 O12 Mo2 . . -162.0(4)
C10 C11 O12 Mo2 . . 21.3(6)
O11 C11 O12 Na2 . 3_455 5.6(6)
C10 C11 O12 Na2 . 3_455 -171.1(4)
O8 Mo2 O12 C11 . . 158.2(4)
O7 Mo2 O12 C11 . . -95.3(4)
O6 Mo2 O12 C11 . . -10.6(7)
O9 Mo2 O12 C11 . . 71.3(4)
N2 Mo2 O12 C11 . . -3.5(4)
Mo1 Mo2 O12 C11 . . -94.8(4)
O8 Mo2 O12 Na2 . 3_455 -5.3(3)
O7 Mo2 O12 Na2 . 3_455 101.3(3)
O6 Mo2 O12 Na2 . 3_455 -174.0(2)
O9 Mo2 O12 Na2 . 3_455 -92.1(3)
N2 Mo2 O12 Na2 . 3_455 -167.0(3)
Mo1 Mo2 O12 Na2 . 3_455 101.8(3)
C11 O11 Na1 O16 . . 62.4(6)
Na2 O11 Na1 O16 3_455 . -120.0(3)
C11 O11 Na1 O17 . . 142.2(6)
Na2 O11 Na1 O17 3_455 . -40.2(3)
C11 O11 Na1 O1 . 4 50.1(11)
Na2 O11 Na1 O1 3_455 4 -132.3(7)
C11 O11 Na1 O15 . . -120.3(6)
Na2 O11 Na1 O15 3_455 . 57.3(3)
C11 O11 Na1 Cl1 . . -44.0(6)
Na2 O11 Na1 Cl1 3_455 . 133.7(2)
Na3 O16 Na1 O11 . . 130.10(17)
Na3 O16 Na1 O17 . . 43.64(15)
Na3 O16 Na1 O1 . 4 -52.90(15)
Na3 O16 Na1 Cl1 . . -137.19(12)
Na3 O16 Na1 C1 . 4 -41.02(16)
Na3 O17 Na1 O11 . . -131.05(16)
Na3 O17 Na1 O16 . . -41.81(14)
Na3 O17 Na1 O1 . 4 35.00(15)
Na3 O17 Na1 O15 . . 140.62(15)
Na3 O17 Na1 C1 . 4 55.82(15)
Na3 O15 Na1 O11 3_445 . -25.5(3)
Na3 O15 Na1 O17 3_445 . 60.6(3)
Na3 O15 Na1 O1 3_445 4 156.8(2)
Na3 O15 Na1 Cl1 3_445 . -118.9(3)
Na3 O15 Na1 C1 3_445 4 145.9(3)
Na3 O15 Na1 Na3 3_445 . 101.2(3)
Na2 Cl1 Na1 O11 . . -51.88(19)
Na2 Cl1 Na1 O16 . . -141.29(16)
Na2 Cl1 Na1 O1 . 4 142.02(16)
Na2 Cl1 Na1 O15 . . 36.19(17)
Na2 Cl1 Na1 C1 . 4 120.46(16)
Na2 Cl1 Na1 Na3 . . 173.35(12)
Na3 O14 Na2 O12 1_545 3_545 -22.2(3)
Na3 O14 Na2 O10 1_545 . 134.23(19)
Na3 O14 Na2 O13 1_545 . 58.0(2)
Na3 O14 Na2 O11 1_545 3_545 -52.4(2)
Na3 O14 Na2 Cl1 1_545 . -132.34(17)
C9 O10 Na2 O14 . . 145.3(5)
C9 O10 Na2 O12 . 3_545 -50.5(5)
C9 O10 Na2 O13 . . -132.0(5)
C9 O10 Na2 O11 . 3_545 -22.9(7)
C9 O10 Na2 Cl1 . . 52.7(5)
Na1 Cl1 Na2 O14 . . -71.71(18)
Na1 Cl1 Na2 O12 . 3_545 148.50(15)
Na1 Cl1 Na2 O10 . . 46.98(18)
Na1 Cl1 Na2 O13 . . 20.0(9)
Na1 Cl1 Na2 O11 . 3_545 -166.93(14)
Na1 O16 Na3 O18 . . 26.0(7)
Na1 O16 Na3 O15 . 3 127.04(17)
Na1 O16 Na3 O14 . 1_565 -127.65(17)
Na1 O16 Na3 O17 . . -42.42(15)
Na1 O16 Na3 O1 . 4 48.85(14)
Na1 O16 Na3 Na2 . 1_565 -142.31(16)
Na1 O17 Na3 O18 . . -121.22(16)
Na1 O17 Na3 O16 . . 42.64(15)
Na1 O17 Na3 O15 . 3 -30.4(10)
Na1 O17 Na3 O14 . 1_565 144.63(16)
Na1 O17 Na3 O1 . 4 -32.25(14)
Na1 O17 Na3 Na2 . 1_565 111.14(11)
